data_4516173
loop_
_publ_author_name
'Grolleau, J\'er\'emie'
'Petrov, Ravil'
'Allain, Magali'
'Skene, William G.'
'Fr\`ere, Pierre'

_publ_section_title
;
 Solid-State Emission Enhancement via Molecular Engineering of Benzofuran
 Derivatives.
;
_journal_issue 12
_journal_name_full 'ACS omega'
_journal_page_first 18542
_journal_page_last 18552
_journal_paper_doi 10.1021/acsomega.8b02384
_journal_volume 3
_journal_year 2018
_chemical_formula_moiety 'C21 H13 N1 O2'
_chemical_formula_sum 'C21 H13 N O2'
_chemical_formula_weight 311.32
_space_group_IT_number 61
_space_group_name_Hall '-P 2ac 2ab'
_space_group_name_H-M_alt 'P b c a'
_symmetry_cell_setting orthorhombic
_symmetry_space_group_name_Hall '-P 2ac 2ab'
_symmetry_space_group_name_H-M 'P b c a'
_atom_sites_solution_hydrogens geom
_atom_sites_solution_primary direct
_atom_sites_solution_secondary difmap
_audit_creation_date 2016-04-07T14:31:56-00:00
_audit_creation_method 'WinGX routine CIF_UPDATE'
_cell_angle_alpha 90
_cell_angle_beta 90
_cell_angle_gamma 90
_cell_formula_units_Z 8
_cell_length_a 7.3530(10)
_cell_length_b 13.0226(9)
_cell_length_c 32.757(4)
_cell_measurement_reflns_used 3178
_cell_measurement_temperature 293(2)
_cell_measurement_theta_max 27.56
_cell_measurement_theta_min 4
_cell_volume 3136.7(6)
_computing_cell_refinement 'Dirax (Duisenberg, 1992)'
_computing_data_collection 'Collect (Hooft, 2008)'
_computing_data_reduction 'EvalCCD (Duisenberg et al., 2000)'
_computing_molecular_graphics 'DIAMOND 3.2k (Crystal Impact GbR, 2014)'
_computing_publication_material 'WinGX publication routines (Farrugia, 1999)'
_computing_structure_refinement 'SHELXL-97 (Sheldrick, 2008)'
_computing_structure_solution 'SHELXS-97 (Sheldrick, 2008)'
_diffrn_ambient_temperature 293(2)
_diffrn_detector_area_resol_mean 9
_diffrn_measured_fraction_theta_full 0.98
_diffrn_measured_fraction_theta_max 0.971
_diffrn_measurement_device_type KappaCCD
_diffrn_measurement_method '\w scans'
_diffrn_radiation_monochromator 'horizontally mounted graphite crystal'
_diffrn_radiation_probe x-ray
_diffrn_radiation_type MoK\a
_diffrn_radiation_wavelength 0.71073
_diffrn_reflns_av_R_equivalents 0.0802
_diffrn_reflns_limit_h_max 9
_diffrn_reflns_limit_h_min -8
_diffrn_reflns_limit_k_max 16
_diffrn_reflns_limit_k_min -11
_diffrn_reflns_limit_l_max 39
_diffrn_reflns_limit_l_min -42
_diffrn_reflns_number 21470
_diffrn_reflns_theta_full 27
_diffrn_reflns_theta_max 27.56
_diffrn_reflns_theta_min 4
_exptl_absorpt_coefficient_mu 0.085
_exptl_absorpt_correction_T_max 0.996
_exptl_absorpt_correction_T_min 0.912
_exptl_absorpt_correction_type multi-scan
_exptl_absorpt_process_details
;
 '(SADABS (Sheldrick, Bruker, 2008))'
;
_exptl_crystal_colour yellow
_exptl_crystal_density_diffrn 1.319
_exptl_crystal_density_method 'not measured'
_exptl_crystal_description needle
_exptl_crystal_F_000 1296
_exptl_crystal_size_max 0.35
_exptl_crystal_size_mid 0.07
_exptl_crystal_size_min 0.05
_refine_diff_density_max 0.137
_refine_diff_density_min -0.201
_refine_ls_extinction_method none
_refine_ls_goodness_of_fit_ref 0.929
_refine_ls_hydrogen_treatment constr
_refine_ls_matrix_type full
_refine_ls_number_parameters 217
_refine_ls_number_reflns 3530
_refine_ls_number_restraints 0
_refine_ls_restrained_S_all 0.929
_refine_ls_R_factor_all 0.1783
_refine_ls_R_factor_gt 0.047
_refine_ls_shift/su_max 0
_refine_ls_structure_factor_coef Fsqd
_refine_ls_weighting_details 'calc w=1/[\s^2^(Fo^2^)+(0.0497P)^2^+0.0000P] where P=(Fo^2^+2Fc^2^)/3'
_refine_ls_weighting_scheme calc
_refine_ls_wR_factor_gt 0.0868
_refine_ls_wR_factor_ref 0.1106
_reflns_number_gt 1487
_reflns_number_total 3530
_reflns_threshold_expression >2sigma(I)
_cod_data_source_file ao8b02384_si_007.cif
_cod_data_source_block sad
_cod_database_code 4516173

loop_
_symmetry_equiv_pos_as_xyz
'x, y, z'
'-x+1/2, -y, z+1/2'
'x+1/2, -y+1/2, -z'
'-x, y+1/2, -z+1/2'
'-x, -y, -z'
'x-1/2, y, -z-1/2'
'-x-1/2, y-1/2, z'
'x, -y-1/2, z-1/2'

loop_
_atom_site_label
_atom_site_type_symbol
_atom_site_fract_x
_atom_site_fract_y
_atom_site_fract_z
_atom_site_U_iso_or_equiv
_atom_site_adp_type
_atom_site_occupancy
_atom_site_calc_flag
_atom_site_refinement_flags
C1 C 0.1302(2) 0.90197(13) 0.11990(5) 0.0402(5) Uani 1 d .
C2 C 0.0979(3) 0.90414(15) 0.07867(5) 0.0535(5) Uani 1 d .
H2 H 0.0414 0.8499 0.0652 0.064 Uiso 1 calc R
C3 C 0.1537(3) 0.99114(18) 0.05824(6) 0.0634(6) Uani 1 d .
H3 H 0.1344 0.9961 0.0302 0.076 Uiso 1 calc R
C4 C 0.2381(3) 1.07140(17) 0.07862(6) 0.0649(6) Uani 1 d .
H4 H 0.2746 1.129 0.064 0.078 Uiso 1 calc R
C5 C 0.2688(3) 1.06754(15) 0.12011(6) 0.0553(6) Uani 1 d .
H5 H 0.3245 1.1222 0.1335 0.066 Uiso 1 calc R
C6 C 0.2151(2) 0.98029(13) 0.14177(5) 0.0398(5) Uani 1 d .
C7 C 0.2180(2) 0.94620(14) 0.18350(5) 0.0414(5) Uani 1 d .
H7 H 0.2667 0.9815 0.2056 0.05 Uiso 1 calc R
C8 C 0.1370(2) 0.85369(14) 0.18450(5) 0.0362(4) Uani 1 d .
C9 C 0.0931(2) 0.77994(13) 0.21578(5) 0.0353(4) Uani 1 d .
C10 C 0.0224(2) 0.68394(13) 0.21391(5) 0.0428(5) Uani 1 d .
H10 H -0.0124 0.6488 0.1905 0.051 Uiso 1 calc R
C11 C 0.0120(2) 0.64780(14) 0.25419(5) 0.0447(5) Uani 1 d .
H11 H -0.0297 0.5836 0.2624 0.054 Uiso 1 calc R
C12 C 0.0736(2) 0.72351(13) 0.27911(5) 0.0396(5) Uani 1 d .
C13 C 0.0900(2) 0.72507(14) 0.32242(5) 0.0425(5) Uani 1 d .
H13 H 0.0614 0.6631 0.335 0.051 Uiso 1 calc R
C14 C 0.1395(2) 0.80040(14) 0.34843(5) 0.0393(5) Uani 1 d .
C15 C 0.1788(2) 0.90230(16) 0.33424(5) 0.0431(5) Uani 1 d .
C16 C 0.1582(2) 0.78355(14) 0.39307(5) 0.0422(5) Uani 1 d .
C17 C 0.2224(3) 0.69056(15) 0.40792(6) 0.0575(6) Uani 1 d .
H17 H 0.2534 0.6385 0.3898 0.069 Uiso 1 calc R
C18 C 0.2407(3) 0.67457(17) 0.44944(7) 0.0711(6) Uani 1 d .
H18 H 0.284 0.6119 0.459 0.085 Uiso 1 calc R
C19 C 0.1953(3) 0.7505(2) 0.47679(6) 0.0726(7) Uani 1 d .
H19 H 0.2075 0.7393 0.5047 0.087 Uiso 1 calc R
C20 C 0.1315(3) 0.84355(19) 0.46247(6) 0.0704(6) Uani 1 d .
H20 H 0.1003 0.8952 0.4808 0.084 Uiso 1 calc R
C21 C 0.1141(2) 0.86005(16) 0.42089(6) 0.0550(5) Uani 1 d .
H21 H 0.0723 0.9232 0.4115 0.066 Uiso 1 calc R
N1 N 0.2140(2) 0.98511(13) 0.32480(5) 0.0631(5) Uani 1 d .
O1 O 0.08217(16) 0.82273(8) 0.14584(3) 0.0441(3) Uani 1 d .
O2 O 0.12525(15) 0.80733(8) 0.25564(3) 0.0401(3) Uani 1 d .

loop_
_atom_site_aniso_label
_atom_site_aniso_U_11
_atom_site_aniso_U_22
_atom_site_aniso_U_33
_atom_site_aniso_U_23
_atom_site_aniso_U_13
_atom_site_aniso_U_12
C1 0.0397(12) 0.0430(12) 0.0378(11) 0.0044(10) 0.0008(9) -0.0010(10)
C2 0.0575(14) 0.0659(14) 0.0371(11) -0.0021(11) -0.0026(10) -0.0066(11)
C3 0.0674(15) 0.0831(17) 0.0398(11) 0.0087(13) -0.0049(11) -0.0021(13)
C4 0.0764(16) 0.0629(16) 0.0555(14) 0.0179(12) -0.0027(12) -0.0090(13)
C5 0.0652(14) 0.0480(13) 0.0527(13) 0.0041(11) -0.0029(11) -0.0083(11)
C6 0.0396(11) 0.0403(11) 0.0396(11) 0.0002(10) 0.0014(9) 0.0018(9)
C7 0.0482(12) 0.0401(12) 0.0358(11) -0.0060(9) -0.0012(9) 0.0004(10)
C8 0.0368(11) 0.0400(11) 0.0320(11) -0.0059(9) -0.0003(9) 0.0032(9)
C9 0.0323(11) 0.0409(12) 0.0326(10) -0.0059(9) -0.0008(9) 0.0017(9)
C10 0.0426(12) 0.0418(12) 0.0439(12) -0.0082(10) -0.0014(10) -0.0046(9)
C11 0.0451(12) 0.0400(11) 0.0488(12) 0.0003(10) 0.0034(10) -0.0035(10)
C12 0.0409(11) 0.0353(11) 0.0426(11) 0.0054(10) 0.0019(10) -0.0015(9)
C13 0.0423(11) 0.0404(12) 0.0448(12) 0.0090(10) 0.0031(10) 0.0002(9)
C14 0.0379(11) 0.0380(11) 0.0419(11) 0.0030(10) 0.0030(9) 0.0019(9)
C15 0.0428(12) 0.0427(13) 0.0437(11) 0.0003(11) -0.0055(9) 0.0061(10)
C16 0.0415(12) 0.0450(12) 0.0400(11) 0.0044(10) 0.0027(9) -0.0015(10)
C17 0.0768(15) 0.0516(13) 0.0441(12) 0.0071(10) -0.0011(11) 0.0028(11)
C18 0.0970(18) 0.0633(16) 0.0530(14) 0.0137(12) -0.0059(14) -0.0028(12)
C19 0.0872(18) 0.0920(19) 0.0385(12) 0.0097(14) 0.0012(12) -0.0136(15)
C20 0.0806(17) 0.0845(18) 0.0461(14) -0.0097(12) 0.0070(12) 0.0020(15)
C21 0.0593(14) 0.0580(13) 0.0476(13) -0.0019(11) 0.0040(10) 0.0076(11)
N1 0.0770(13) 0.0431(11) 0.0692(12) 0.0075(10) -0.0062(9) 0.0002(9)
O1 0.0493(8) 0.0454(8) 0.0376(7) -0.0054(6) -0.0010(6) -0.0069(6)
O2 0.0442(8) 0.0379(7) 0.0382(7) 0.0007(6) -0.0012(6) -0.0024(6)

loop_
_atom_type_symbol
_atom_type_description
_atom_type_scat_dispersion_real
_atom_type_scat_dispersion_imag
_atom_type_scat_source
C C 0.0033 0.0016 'International Tables Vol C Tables 4.2.6.8 and 6.1.1.4'
H H 0 0 'International Tables Vol C Tables 4.2.6.8 and 6.1.1.4'
N N 0.0061 0.0033 'International Tables Vol C Tables 4.2.6.8 and 6.1.1.4'
O O 0.0106 0.006 'International Tables Vol C Tables 4.2.6.8 and 6.1.1.4'

loop_
_geom_angle_atom_site_label_1
_geom_angle_atom_site_label_2
_geom_angle_atom_site_label_3
_geom_angle
C2 C1 O1 125.20(17)
C2 C1 C6 124.64(18)
O1 C1 C6 110.15(14)
C1 C2 C3 116.34(18)
C1 C2 H2 121.8
C3 C2 H2 121.8
C2 C3 C4 121.24(18)
C2 C3 H3 119.4
C4 C3 H3 119.4
C5 C4 C3 121.38(19)
C5 C4 H4 119.3
C3 C4 H4 119.3
C4 C5 C6 118.95(18)
C4 C5 H5 120.5
C6 C5 H5 120.5
C1 C6 C5 117.44(16)
C1 C6 C7 105.63(15)
C5 C6 C7 136.90(17)
C8 C7 C6 107.06(15)
C8 C7 H7 126.5
C6 C7 H7 126.5
C7 C8 O1 111.50(14)
C7 C8 C9 135.55(16)
O1 C8 C9 112.95(15)
C10 C9 O2 110.40(15)
C10 C9 C8 131.95(16)
O2 C9 C8 117.65(15)
C9 C10 C11 106.72(15)
C9 C10 H10 126.6
C11 C10 H10 126.6
C12 C11 C10 107.68(15)
C12 C11 H11 126.2
C10 C11 H11 126.2
C11 C12 O2 109.21(15)
C11 C12 C13 129.61(17)
O2 C12 C13 121.17(16)
C14 C13 C12 131.47(16)
C14 C13 H13 114.3
C12 C13 H13 114.3
C13 C14 C15 121.47(16)
C13 C14 C16 122.64(16)
C15 C14 C16 115.89(16)
N1 C15 C14 176.5(2)
C17 C16 C21 118.37(17)
C17 C16 C14 120.38(17)
C21 C16 C14 121.25(17)
C18 C17 C16 120.6(2)
C18 C17 H17 119.7
C16 C17 H17 119.7
C19 C18 C17 120.6(2)
C19 C18 H18 119.7
C17 C18 H18 119.7
C18 C19 C20 119.5(2)
C18 C19 H19 120.3
C20 C19 H19 120.3
C19 C20 C21 120.1(2)
C19 C20 H20 119.9
C21 C20 H20 119.9
C20 C21 C16 120.84(19)
C20 C21 H21 119.6
C16 C21 H21 119.6
C1 O1 C8 105.65(13)
C9 O2 C12 105.97(13)

loop_
_geom_bond_atom_site_label_1
_geom_bond_atom_site_label_2
_geom_bond_distance
C1 C2 1.371(2)
C1 O1 1.3825(18)
C1 C6 1.394(2)
C2 C3 1.378(2)
C2 H2 0.93
C3 C4 1.387(3)
C3 H3 0.93
C4 C5 1.379(2)
C4 H4 0.93
C5 C6 1.397(2)
C5 H5 0.93
C6 C7 1.437(2)
C7 C8 1.344(2)
C7 H7 0.93
C8 O1 1.3888(18)
C8 C9 1.441(2)
C9 C10 1.355(2)
C9 O2 1.3738(18)
C10 C11 1.403(2)
C10 H10 0.93
C11 C12 1.358(2)
C11 H11 0.93
C12 O2 1.3882(18)
C12 C13 1.424(2)
C13 C14 1.349(2)
C13 H13 0.93
C14 C15 1.436(3)
C14 C16 1.485(2)
C15 N1 1.151(2)
C16 C17 1.388(2)
C16 C21 1.389(2)
C17 C18 1.382(2)
C17 H17 0.93
C18 C19 1.375(3)
C18 H18 0.93
C19 C20 1.381(3)
C19 H19 0.93
C20 C21 1.385(3)
C20 H20 0.93
C21 H21 0.93
